data_9012649
loop_
_publ_author_name
'Zhou, H.'
'Rastsvetaeva, R. K.'
'Khomyakov, A. P.'
'Ma, Z.'
'Shi, N.'

_publ_section_title
;
 Crystal structure of new micalike titanosilicate - bussenite,
 Na2Ba2Fe2+[TiSi2O7][CO3]O(OH)(H2O)F
;
_journal_name_full 'Crystallography Reports'
_journal_page_first 43
_journal_page_last 46
_journal_paper_doi 10.1134/1.1446908
_journal_volume 47
_journal_year 2002
_chemical_compound_source 'Khibiny alkaline massif, Kola Peninsula, Russia'
_chemical_formula_sum 'C H3 Ba1.27 Ca0.21 F Fe0.675 K0.2 Mn0.375 Na1.95 Nb0.05 O13 Si2 Sr0.32 Ti0.95'
_chemical_name_mineral Bussenite
_space_group_IT_number 2
_symmetry_space_group_name_Hall '-P 1'
_symmetry_space_group_name_H-M 'P -1'
_cell_angle_alpha 102.44
_cell_angle_beta 93.18
_cell_angle_gamma 90.10
_cell_formula_units_Z 2
_cell_length_a 5.399
_cell_length_b 7.016
_cell_length_c 16.254
_cell_volume 600.251
_database_code_amcsd 0012376
_exptl_crystal_density_diffrn 3.708
_cod_original_formula_sum 'Na1.95 K.2 Ba1.27 Mn.375 Fe.675 Sr.32 Ca.21 (Ti.95 Nb.05) Si2 C O13 F H3'
_cod_database_code 9012649

loop_
_space_group_symop_operation_xyz
x,y,z
-x,-y,-z

loop_
_atom_site_label
_atom_site_fract_x
_atom_site_fract_y
_atom_site_fract_z
_atom_site_occupancy
_atom_site_U_iso_or_equiv
_atom_site_type_symbol
_atom_site_attached_hydrogens
Na1 0.73300 0.24300 0.95270 0.50000 0.03926 Na 0
Na2 0.25100 0.28900 0.04610 0.50000 0.03040 Na 0
K1 0.22340 0.42460 0.84930 0.20000 0.02280 K 0
Ba1 0.22340 0.42460 0.84930 0.80000 0.02280 Ba 0
Ba2 0.29330 0.12220 0.24490 0.47000 0.01976 Ba 0
NaM1 0.00730 0.25130 0.50300 0.50000 0.00823 Na 0
MnM1 0.00730 0.25130 0.50300 0.27500 0.00823 Mn 0
FeM1 0.00730 0.25130 0.50300 0.22500 0.00823 Fe 0
FeM2 0.50000 0.00000 0.50000 0.50000 0.00950 Fe 0
NaM2 0.50000 0.00000 0.50000 0.40000 0.00950 Na 0
MnM2 0.50000 0.00000 0.50000 0.10000 0.00950 Mn 0
NaM3 0.50000 0.50000 0.50000 0.50000 0.00671 Na 0
FeM3 0.50000 0.50000 0.50000 0.40000 0.00671 Fe 0
MnM3 0.50000 0.50000 0.50000 0.10000 0.00671 Mn 0
SrM4 0.27890 0.09380 0.18700 0.32000 0.03166 Sr 0
CaM4 0.27890 0.09380 0.18700 0.21000 0.03166 Ca 0
Ti 0.69510 0.34490 0.68970 0.95000 0.01102 Ti 0
Nb 0.69510 0.34490 0.68970 0.05000 0.01102 Nb 0
Si1 0.19110 0.05830 0.66840 1.00000 0.00963 Si 0
Si2 0.80830 0.38870 0.33150 1.00000 0.01026 Si 0
C 0.75800 0.05200 0.10600 1.00000 0.05826 C 0
O1 0.95700 0.16500 0.71190 1.00000 0.01267 O 0
O2 0.04500 0.45100 0.28700 1.00000 0.01773 O 0
O3 0.55500 0.45000 0.28630 1.00000 0.01773 O 0
O4 0.44900 0.16200 0.71340 1.00000 0.02153 O 0
O5 0.80000 0.15000 0.30440 1.00000 0.02533 O 0
O6 0.18000 0.03200 0.56900 1.00000 0.02786 O 0
O7 0.82200 0.46000 0.43020 1.00000 0.03166 O 0
O8 0.67700 0.29200 0.58090 1.00000 0.02153 O 0
O9 0.15400 0.09700 0.90200 1.00000 0.12159 O 0
O10 0.88900 0.21300 0.10600 1.00000 0.10005 O 0
O11 0.55500 0.13800 0.09500 1.00000 0.11905 O 0
O-H 0.33800 0.21500 0.43140 1.00000 0.02280 O 1
Wat 0.71900 0.41700 0.83600 1.00000 0.03420 O 2
F1 0.50000 0.50000 0.00000 1.00000 0.04686 F 0
F2 0.00000 0.50000 0.00000 1.00000 0.07219 F 0

loop_
_cod_changelog_entry_id
_cod_changelog_entry_author
_cod_changelog_entry_date
_cod_changelog_entry_text
1
;cod-tools version 3.8.0
Id: cif_guess_AMCSD_atom_types 9574 2023-05-10 09:00:05Z saulius
;
2023-05-10T18:54:11+03:00
;Derived atom types and hydrogen counts
from atom names that follow the AMCSD naming convention
(Wat == water, O-H == hydroxyl).
;

loop_
_cod_related_entry_id
_cod_related_entry_database
_cod_related_entry_code
1 AMCSD 0012376
